data_7105513
loop_
_publ_author_name
'Lee, Sang Ick'
'Fukumoto, Yoshiya'
'Chatani, Naoto'

_publ_section_title
;
 Synthesis of [RhCl(CO)(cyclopentadienone)]2 from [RhCl(cod)]2 and a
 1,6-diyne under CO: application to Rh(i)-catalyzed tandem [2+2+1]
 carbonylative cycloaddition of diynes and Claisen rearrangement
;
_journal_issue 19
_journal_name_full 'Chemical Communications'
_journal_page_first 3345
_journal_page_last 3347
_journal_paper_doi 10.1039/c000747a
_journal_volume 46
_journal_year 2010
_chemical_formula_sum 'C31 H28 Cl3 N2 O Rh'
_chemical_formula_weight 653.81
_chemical_name_common 8
_chemical_name_systematic
;
?
;
_space_group_IT_number 2
_symmetry_cell_setting triclinic
_symmetry_space_group_name_Hall '-P 1'
_symmetry_space_group_name_H-M 'P -1'
_atom_sites_solution_hydrogens geom
_atom_sites_solution_primary direct
_atom_sites_solution_secondary difmap
_audit_creation_method SHELXL-97
_cell_angle_alpha 112.1714(17)
_cell_angle_beta 97.0413(16)
_cell_angle_gamma 100.9423(18)
_cell_formula_units_Z 2
_cell_length_a 9.1035(5)
_cell_length_b 12.2818(7)
_cell_length_c 13.9760(7)
_cell_measurement_reflns_used 6240
_cell_measurement_temperature 123(2)
_cell_measurement_theta_max 27.48
_cell_measurement_theta_min 3.10
_cell_volume 1387.98(13)
_computing_cell_refinement 'Rigaku/RAPID Diffractometer Control'
_computing_data_collection 'Rigaku/RAPID Diffractometer Control'
_computing_data_reduction 'teXsan: PROCESS (MSC)'
_computing_molecular_graphics 'Ortep-3 (Louis J. Farrugia, 1999)'
_computing_publication_material 'SHELXL-97 and modified'
_computing_structure_refinement 'SHELXL-97 (Sheldrick, 1997)'
_computing_structure_solution 'SHELXS-97 (Sheldrick, 1990)'
_diffrn_ambient_temperature 123(2)
_diffrn_detector_area_resol_mean 10.00
_diffrn_measured_fraction_theta_full 0.983
_diffrn_measured_fraction_theta_max 0.983
_diffrn_measurement_device_type 'Rigaku RAXIS-RAPID Imaging Plate'
_diffrn_measurement_method \w
_diffrn_radiation_monochromator graphite
_diffrn_radiation_source 'fine-focus sealed tube'
_diffrn_radiation_type MoK\a
_diffrn_radiation_wavelength 0.71075
_diffrn_reflns_av_R_equivalents 0.0441
_diffrn_reflns_av_sigmaI/netI 0.0515
_diffrn_reflns_limit_h_max 11
_diffrn_reflns_limit_h_min -11
_diffrn_reflns_limit_k_max 15
_diffrn_reflns_limit_k_min -15
_diffrn_reflns_limit_l_max 18
_diffrn_reflns_limit_l_min -18
_diffrn_reflns_number 13659
_diffrn_reflns_theta_full 27.48
_diffrn_reflns_theta_max 27.48
_diffrn_reflns_theta_min 3.10
_exptl_absorpt_coefficient_mu 0.932
_exptl_absorpt_correction_T_max 0.8964
_exptl_absorpt_correction_T_min 0.8004
_exptl_absorpt_correction_type none
_exptl_crystal_colour brown
_exptl_crystal_density_diffrn 1.564
_exptl_crystal_density_method 'not measured'
_exptl_crystal_description prism
_exptl_crystal_F_000 664
_exptl_crystal_size_max 0.25
_exptl_crystal_size_mid 0.22
_exptl_crystal_size_min 0.12
_refine_diff_density_max 1.664
_refine_diff_density_min -0.834
_refine_diff_density_rms 0.144
_refine_ls_extinction_method none
_refine_ls_goodness_of_fit_ref 1.175
_refine_ls_hydrogen_treatment constr
_refine_ls_matrix_type full
_refine_ls_number_parameters 343
_refine_ls_number_reflns 6240
_refine_ls_number_restraints 0
_refine_ls_restrained_S_all 1.175
_refine_ls_R_factor_all 0.0414
_refine_ls_R_factor_gt 0.0343
_refine_ls_shift/su_max 0.000
_refine_ls_shift/su_mean 0.000
_refine_ls_structure_factor_coef Fsqd
_refine_ls_weighting_details 'calc w=1/[\s^2^(Fo^2^)+(0.0394P)^2^+1.6293P] where P=(Fo^2^+2Fc^2^)/3'
_refine_ls_weighting_scheme calc
_refine_ls_wR_factor_gt 0.0841
_refine_ls_wR_factor_ref 0.1012
_reflns_number_gt 5626
_reflns_number_total 6240
_reflns_threshold_expression >2sigma(I)
_cod_data_source_file c000747a.txt
_cod_data_source_block 8(CCDC_752604)
_cod_original_cell_volume 1387.97(13)
_cod_database_code 7105513

loop_
_symmetry_equiv_pos_as_xyz
'x, y, z'
'-x, -y, -z'

loop_
_atom_site_label
_atom_site_type_symbol
_atom_site_fract_x
_atom_site_fract_y
_atom_site_fract_z
_atom_site_U_iso_or_equiv
_atom_site_adp_type
_atom_site_occupancy
_atom_site_symmetry_multiplicity
_atom_site_calc_flag
_atom_site_refinement_flags
_atom_site_disorder_assembly
_atom_site_disorder_group
C1 C 0.3235(3) -0.1501(3) 0.8773(2) 0.0158(6) Uani 1 1 d . . .
C2 C 0.4187(3) -0.2234(3) 0.8144(2) 0.0136(5) Uani 1 1 d . . .
C3 C 0.5364(3) -0.1387(3) 0.8006(2) 0.0140(5) Uani 1 1 d . . .
C4 C 0.5014(3) -0.0238(3) 0.8313(2) 0.0164(6) Uani 1 1 d . . .
C5 C 0.3610(3) -0.0319(3) 0.8692(2) 0.0145(6) Uani 1 1 d . . .
O1 O 0.2214(2) -0.18514(19) 0.91892(16) 0.0190(4) Uani 1 1 d . . .
C6 C 0.4113(3) -0.3514(3) 0.7920(2) 0.0165(6) Uani 1 1 d . . .
C7 C 0.3334(4) -0.4090(3) 0.8481(2) 0.0195(6) Uani 1 1 d . . .
H1 H 0.2770 -0.3673 0.8962 0.023 Uiso 1 1 calc R . .
C8 C 0.3386(4) -0.5260(3) 0.8335(3) 0.0248(7) Uani 1 1 d . . .
H2 H 0.2862 -0.5635 0.8723 0.030 Uiso 1 1 calc R . .
C9 C 0.4186(4) -0.5890(3) 0.7634(3) 0.0250(7) Uani 1 1 d . . .
H3 H 0.4251 -0.6680 0.7560 0.030 Uiso 1 1 calc R . .
C10 C 0.4896(4) -0.5354(3) 0.7038(2) 0.0234(7) Uani 1 1 d . . .
H4 H 0.5414 -0.5793 0.6533 0.028 Uiso 1 1 calc R . .
C11 C 0.4854(3) -0.4181(3) 0.7174(2) 0.0200(6) Uani 1 1 d . . .
H5 H 0.5335 -0.3829 0.6756 0.024 Uiso 1 1 calc R . .
C12 C 0.6891(3) -0.1313(3) 0.7684(2) 0.0206(6) Uani 1 1 d . . .
H6 H 0.6841 -0.2023 0.7024 0.025 Uiso 1 1 calc R . .
H7 H 0.7706 -0.1264 0.8249 0.025 Uiso 1 1 calc R . .
C13 C 0.7166(3) -0.0125(3) 0.7514(2) 0.0210(6) Uani 1 1 d . . .
H8 H 0.6793 -0.0303 0.6761 0.025 Uiso 1 1 calc R . .
H9 H 0.8273 0.0289 0.7719 0.025 Uiso 1 1 calc R . .
C14 C 0.6270(3) 0.0686(3) 0.8219(2) 0.0193(6) Uani 1 1 d . . .
H10 H 0.6925 0.1245 0.8919 0.023 Uiso 1 1 calc R . .
H11 H 0.5846 0.1167 0.7877 0.023 Uiso 1 1 calc R . .
C15 C 0.2864(3) 0.0666(3) 0.9136(2) 0.0163(6) Uani 1 1 d . . .
C16 C 0.3676(4) 0.1884(3) 0.9530(2) 0.0200(6) Uani 1 1 d . . .
H12 H 0.4720 0.2081 0.9487 0.024 Uiso 1 1 calc R . .
C17 C 0.2982(4) 0.2811(3) 0.9982(2) 0.0229(7) Uani 1 1 d . . .
H13 H 0.3555 0.3636 1.0256 0.027 Uiso 1 1 calc R . .
C18 C 0.1449(4) 0.2536(3) 1.0034(3) 0.0254(7) Uani 1 1 d . . .
H14 H 0.0972 0.3169 1.0346 0.030 Uiso 1 1 calc R . .
C19 C 0.0622(4) 0.1330(3) 0.9628(2) 0.0221(6) Uani 1 1 d . . .
H15 H -0.0428 0.1138 0.9656 0.027 Uiso 1 1 calc R . .
C20 C 0.1311(3) 0.0405(3) 0.9183(2) 0.0191(6) Uani 1 1 d . . .
H16 H 0.0728 -0.0417 0.8905 0.023 Uiso 1 1 calc R . .
Rh1 Rh 0.32462(2) -0.155339(19) 0.705338(16) 0.01252(8) Uani 1 1 d . . .
N1 N 0.0955(3) -0.2773(2) 0.6346(2) 0.0166(5) Uani 1 1 d . . .
C21 C 0.0111(4) -0.3186(3) 0.6913(3) 0.0213(6) Uani 1 1 d . . .
H17 H 0.0512 -0.2918 0.7648 0.026 Uiso 1 1 calc R . .
C22 C -0.1328(4) -0.3992(3) 0.6472(3) 0.0271(7) Uani 1 1 d . . .
H18 H -0.1892 -0.4274 0.6899 0.032 Uiso 1 1 calc R . .
C23 C -0.1933(4) -0.4380(3) 0.5409(3) 0.0269(7) Uani 1 1 d . . .
H19 H -0.2921 -0.4926 0.5093 0.032 Uiso 1 1 calc R . .
C24 C -0.1069(4) -0.3957(3) 0.4815(3) 0.0233(7) Uani 1 1 d . . .
H20 H -0.1452 -0.4208 0.4080 0.028 Uiso 1 1 calc R . .
C25 C 0.0365(4) -0.3159(3) 0.5308(2) 0.0206(6) Uani 1 1 d . . .
H21 H 0.0956 -0.2874 0.4895 0.025 Uiso 1 1 calc R . .
N2 N 0.2532(3) -0.0377(2) 0.64154(19) 0.0167(5) Uani 1 1 d . . .
C26 C 0.1259(4) -0.0016(3) 0.6596(2) 0.0212(6) Uani 1 1 d . . .
H22 H 0.0605 -0.0385 0.6930 0.025 Uiso 1 1 calc R . .
C27 C 0.0853(4) 0.0870(3) 0.6318(3) 0.0265(7) Uani 1 1 d . . .
H23 H -0.0062 0.1104 0.6458 0.032 Uiso 1 1 calc R . .
C28 C 0.1788(4) 0.1404(3) 0.5840(3) 0.0318(8) Uani 1 1 d . . .
H24 H 0.1533 0.2020 0.5648 0.038 Uiso 1 1 calc R . .
C29 C 0.3108(4) 0.1044(3) 0.5636(3) 0.0271(7) Uani 1 1 d . . .
H25 H 0.3771 0.1406 0.5303 0.033 Uiso 1 1 calc R . .
C30 C 0.3442(4) 0.0145(3) 0.5929(2) 0.0206(6) Uani 1 1 d . . .
H26 H 0.4341 -0.0114 0.5782 0.025 Uiso 1 1 calc R . .
Cl1 Cl 0.40920(8) -0.25914(6) 0.54299(5) 0.01780(15) Uani 1 1 d . . .
C31 C 0.0907(6) -0.3519(5) 0.1711(3) 0.0532(12) Uani 1 1 d . . .
H27 H 0.0034 -0.4196 0.1615 0.064 Uiso 1 1 calc R . .
H28 H 0.0487 -0.2882 0.1593 0.064 Uiso 1 1 calc R . .
Cl2 Cl 0.19870(13) -0.29149(11) 0.30118(7) 0.0429(2) Uani 1 1 d . . .
Cl3 Cl 0.20094(13) -0.40532(9) 0.07751(7) 0.0425(2) Uani 1 1 d . . .

loop_
_atom_site_aniso_label
_atom_site_aniso_U_11
_atom_site_aniso_U_22
_atom_site_aniso_U_33
_atom_site_aniso_U_23
_atom_site_aniso_U_13
_atom_site_aniso_U_12
C1 0.0152(13) 0.0170(14) 0.0145(13) 0.0056(11) 0.0017(11) 0.0051(11)
C2 0.0176(13) 0.0191(14) 0.0076(12) 0.0088(10) 0.0021(10) 0.0062(11)
C3 0.0146(13) 0.0197(14) 0.0088(12) 0.0069(11) 0.0023(10) 0.0048(11)
C4 0.0161(14) 0.0156(14) 0.0141(13) 0.0038(11) 0.0016(11) 0.0024(11)
C5 0.0188(14) 0.0156(14) 0.0089(12) 0.0052(10) 0.0039(10) 0.0031(11)
O1 0.0189(10) 0.0215(11) 0.0214(11) 0.0109(9) 0.0113(8) 0.0074(9)
C6 0.0129(13) 0.0170(14) 0.0168(14) 0.0047(11) 0.0009(11) 0.0038(11)
C7 0.0230(15) 0.0197(15) 0.0174(14) 0.0085(12) 0.0076(12) 0.0052(12)
C8 0.0264(16) 0.0201(16) 0.0290(17) 0.0133(13) 0.0056(13) 0.0024(13)
C9 0.0258(17) 0.0143(15) 0.0308(17) 0.0074(13) 0.0003(14) 0.0034(13)
C10 0.0259(16) 0.0223(16) 0.0202(15) 0.0047(12) 0.0072(13) 0.0092(13)
C11 0.0192(15) 0.0219(16) 0.0189(15) 0.0076(12) 0.0054(12) 0.0057(12)
C12 0.0136(14) 0.0246(16) 0.0210(15) 0.0054(12) 0.0052(11) 0.0064(12)
C13 0.0159(14) 0.0237(16) 0.0226(15) 0.0094(12) 0.0073(12) 0.0015(12)
C14 0.0169(14) 0.0180(15) 0.0186(14) 0.0046(12) 0.0044(11) 0.0005(12)
C15 0.0217(15) 0.0204(15) 0.0093(12) 0.0079(11) 0.0052(11) 0.0063(12)
C16 0.0185(14) 0.0210(15) 0.0190(14) 0.0068(12) 0.0041(12) 0.0047(12)
C17 0.0299(17) 0.0188(15) 0.0196(15) 0.0082(12) 0.0014(13) 0.0074(13)
C18 0.0313(18) 0.0239(17) 0.0214(16) 0.0054(13) 0.0051(13) 0.0167(14)
C19 0.0191(15) 0.0293(17) 0.0222(15) 0.0118(13) 0.0073(12) 0.0118(13)
C20 0.0177(14) 0.0198(15) 0.0205(15) 0.0088(12) 0.0060(12) 0.0041(12)
Rh1 0.01225(12) 0.01306(12) 0.01218(12) 0.00496(9) 0.00412(8) 0.00262(8)
N1 0.0141(12) 0.0152(12) 0.0211(13) 0.0078(10) 0.0048(10) 0.0038(10)
C21 0.0211(15) 0.0189(15) 0.0244(16) 0.0104(12) 0.0038(12) 0.0040(12)
C22 0.0218(16) 0.0252(17) 0.0369(19) 0.0178(15) 0.0076(14) 0.0008(13)
C23 0.0173(15) 0.0179(15) 0.040(2) 0.0100(14) -0.0009(14) 0.0008(13)
C24 0.0211(15) 0.0186(15) 0.0268(16) 0.0085(13) -0.0033(13) 0.0044(13)
C25 0.0195(15) 0.0188(15) 0.0214(15) 0.0068(12) 0.0020(12) 0.0045(12)
N2 0.0208(12) 0.0143(12) 0.0146(12) 0.0066(9) 0.0022(10) 0.0032(10)
C26 0.0192(15) 0.0219(16) 0.0200(15) 0.0060(12) 0.0040(12) 0.0053(13)
C27 0.0293(17) 0.0235(16) 0.0261(17) 0.0095(13) 0.0006(14) 0.0105(14)
C28 0.039(2) 0.0197(16) 0.0341(19) 0.0117(14) -0.0044(16) 0.0067(15)
C29 0.0369(19) 0.0184(16) 0.0249(17) 0.0118(13) 0.0041(14) 0.0001(14)
C30 0.0247(16) 0.0193(15) 0.0174(14) 0.0081(12) 0.0070(12) 0.0017(12)
Cl1 0.0199(3) 0.0173(3) 0.0145(3) 0.0043(3) 0.0072(3) 0.0034(3)
C31 0.053(3) 0.084(4) 0.032(2) 0.024(2) 0.0124(19) 0.035(3)
Cl2 0.0539(6) 0.0610(7) 0.0266(5) 0.0218(4) 0.0153(4) 0.0313(5)
Cl3 0.0550(6) 0.0349(5) 0.0312(5) 0.0067(4) 0.0169(4) 0.0065(4)

loop_
_atom_type_symbol
_atom_type_description
_atom_type_scat_dispersion_real
_atom_type_scat_dispersion_imag
_atom_type_scat_source
C C 0.0033 0.0016 'International Tables Vol C Tables 4.2.6.8 and 6.1.1.4'
H H 0.0000 0.0000 'International Tables Vol C Tables 4.2.6.8 and 6.1.1.4'
N N 0.0061 0.0033 'International Tables Vol C Tables 4.2.6.8 and 6.1.1.4'
O O 0.0106 0.0060 'International Tables Vol C Tables 4.2.6.8 and 6.1.1.4'
Cl Cl 0.1484 0.1585 'International Tables Vol C Tables 4.2.6.8 and 6.1.1.4'
Rh Rh -1.1178 0.9187 'International Tables Vol C Tables 4.2.6.8 and 6.1.1.4'

loop_
_geom_angle_atom_site_label_1
_geom_angle_atom_site_label_2
_geom_angle_atom_site_label_3
_geom_angle
_geom_angle_site_symmetry_1
_geom_angle_site_symmetry_3
_geom_angle_publ_flag
O1 C1 C5 126.6(3) . . ?
O1 C1 C2 127.2(3) . . ?
C5 C1 C2 105.8(2) . . ?
O1 C1 Rh1 133.4(2) . . ?
C5 C1 Rh1 63.00(14) . . ?
C2 C1 Rh1 63.00(14) . . ?
C3 C2 C6 127.0(3) . . ?
C3 C2 C1 106.1(2) . . ?
C6 C2 C1 125.7(2) . . ?
C3 C2 Rh1 69.49(15) . . ?
C6 C2 Rh1 126.22(19) . . ?
C1 C2 Rh1 79.10(16) . . ?
C4 C3 C2 109.8(2) . . ?
C4 C3 C12 110.2(3) . . ?
C2 C3 C12 140.0(3) . . ?
C4 C3 Rh1 69.73(16) . . ?
C2 C3 Rh1 71.58(15) . . ?
C12 C3 Rh1 125.74(19) . . ?
C3 C4 C5 108.6(3) . . ?
C3 C4 C14 110.9(3) . . ?
C5 C4 C14 140.3(3) . . ?
C3 C4 Rh1 71.15(16) . . ?
C5 C4 Rh1 71.91(16) . . ?
C14 C4 Rh1 125.5(2) . . ?
C4 C5 C15 127.2(3) . . ?
C4 C5 C1 106.8(2) . . ?
C15 C5 C1 124.8(2) . . ?
C4 C5 Rh1 68.62(15) . . ?
C15 C5 Rh1 127.17(19) . . ?
C1 C5 Rh1 79.41(16) . . ?
C11 C6 C7 118.1(3) . . ?
C11 C6 C2 121.2(3) . . ?
C7 C6 C2 120.6(3) . . ?
C8 C7 C6 120.3(3) . . ?
C8 C7 H1 119.8 . . ?
C6 C7 H1 119.8 . . ?
C9 C8 C7 121.0(3) . . ?
C9 C8 H2 119.5 . . ?
C7 C8 H2 119.5 . . ?
C8 C9 C10 119.1(3) . . ?
C8 C9 H3 120.4 . . ?
C10 C9 H3 120.4 . . ?
C11 C10 C9 120.6(3) . . ?
C11 C10 H4 119.7 . . ?
C9 C10 H4 119.7 . . ?
C10 C11 C6 120.7(3) . . ?
C10 C11 H5 119.7 . . ?
C6 C11 H5 119.7 . . ?
C3 C12 C13 102.6(2) . . ?
C3 C12 H6 111.2 . . ?
C13 C12 H6 111.2 . . ?
C3 C12 H7 111.2 . . ?
C13 C12 H7 111.2 . . ?
H6 C12 H7 109.2 . . ?
C12 C13 C14 106.7(2) . . ?
C12 C13 H8 110.4 . . ?
C14 C13 H8 110.4 . . ?
C12 C13 H9 110.4 . . ?
C14 C13 H9 110.4 . . ?
H8 C13 H9 108.6 . . ?
C4 C14 C13 102.2(2) . . ?
C4 C14 H10 111.3 . . ?
C13 C14 H10 111.3 . . ?
C4 C14 H11 111.3 . . ?
C13 C14 H11 111.3 . . ?
H10 C14 H11 109.2 . . ?
C16 C15 C20 118.1(3) . . ?
C16 C15 C5 121.1(3) . . ?
C20 C15 C5 120.8(3) . . ?
C17 C16 C15 121.0(3) . . ?
C17 C16 H12 119.5 . . ?
C15 C16 H12 119.5 . . ?
C16 C17 C18 120.1(3) . . ?
C16 C17 H13 119.9 . . ?
C18 C17 H13 119.9 . . ?
C19 C18 C17 119.5(3) . . ?
C19 C18 H14 120.3 . . ?
C17 C18 H14 120.3 . . ?
C20 C19 C18 120.6(3) . . ?
C20 C19 H15 119.7 . . ?
C18 C19 H15 119.7 . . ?
C19 C20 C15 120.7(3) . . ?
C19 C20 H16 119.6 . . ?
C15 C20 H16 119.6 . . ?
C4 Rh1 N2 98.00(10) . . ?
C4 Rh1 C3 39.13(11) . . ?
N2 Rh1 C3 131.39(10) . . ?
C4 Rh1 C5 39.47(11) . . ?
N2 Rh1 C5 96.14(10) . . ?
C3 Rh1 C5 65.67(11) . . ?
C4 Rh1 C2 66.19(11) . . ?
N2 Rh1 C2 162.13(10) . . ?
C3 Rh1 C2 38.93(11) . . ?
C5 Rh1 C2 66.47(10) . . ?
C4 Rh1 N1 154.85(11) . . ?
N2 Rh1 N1 87.66(9) . . ?
C3 Rh1 N1 140.93(10) . . ?
C5 Rh1 N1 115.74(10) . . ?
C2 Rh1 N1 103.31(10) . . ?
C4 Rh1 C1 62.55(11) . . ?
N2 Rh1 C1 128.34(10) . . ?
C3 Rh1 C1 61.98(10) . . ?
C5 Rh1 C1 37.59(10) . . ?
C2 Rh1 C1 37.91(10) . . ?
N1 Rh1 C1 94.77(10) . . ?
C4 Rh1 Cl1 114.55(8) . . ?
N2 Rh1 Cl1 89.74(7) . . ?
C3 Rh1 Cl1 91.48(7) . . ?
C5 Rh1 Cl1 153.89(8) . . ?
C2 Rh1 Cl1 104.16(8) . . ?
N1 Rh1 Cl1 89.84(7) . . ?
C1 Rh1 Cl1 141.74(7) . . ?
C21 N1 C25 117.8(3) . . ?
C21 N1 Rh1 121.6(2) . . ?
C25 N1 Rh1 120.5(2) . . ?
N1 C21 C22 122.5(3) . . ?
N1 C21 H17 118.7 . . ?
C22 C21 H17 118.7 . . ?
C23 C22 C21 119.5(3) . . ?
C23 C22 H18 120.2 . . ?
C21 C22 H18 120.2 . . ?
C22 C23 C24 118.4(3) . . ?
C22 C23 H19 120.8 . . ?
C24 C23 H19 120.8 . . ?
C23 C24 C25 118.9(3) . . ?
C23 C24 H20 120.5 . . ?
C25 C24 H20 120.5 . . ?
N1 C25 C24 122.8(3) . . ?
N1 C25 H21 118.6 . . ?
C24 C25 H21 118.6 . . ?
C26 N2 C30 118.0(3) . . ?
C26 N2 Rh1 120.7(2) . . ?
C30 N2 Rh1 120.8(2) . . ?
N2 C26 C27 122.7(3) . . ?
N2 C26 H22 118.6 . . ?
C27 C26 H22 118.6 . . ?
C28 C27 C26 118.9(3) . . ?
C28 C27 H23 120.5 . . ?
C26 C27 H23 120.5 . . ?
C27 C28 C29 119.6(3) . . ?
C27 C28 H24 120.2 . . ?
C29 C28 H24 120.2 . . ?
C28 C29 C30 118.6(3) . . ?
C28 C29 H25 120.7 . . ?
C30 C29 H25 120.7 . . ?
N2 C30 C29 122.1(3) . . ?
N2 C30 H26 118.9 . . ?
C29 C30 H26 118.9 . . ?
Cl3 C31 Cl2 111.8(3) . . ?
Cl3 C31 H27 109.2 . . ?
Cl2 C31 H27 109.2 . . ?
Cl3 C31 H28 109.2 . . ?
Cl2 C31 H28 109.2 . . ?
H27 C31 H28 107.9 . . ?

loop_
_geom_bond_atom_site_label_1
_geom_bond_atom_site_label_2
_geom_bond_distance
_geom_bond_site_symmetry_2
_geom_bond_publ_flag
C1 O1 1.248(4) . ?
C1 C5 1.478(4) . ?
C1 C2 1.490(4) . ?
C1 Rh1 2.381(3) . ?
C2 C3 1.431(4) . ?
C2 C6 1.469(4) . ?
C2 Rh1 2.160(3) . ?
C3 C4 1.422(4) . ?
C3 C12 1.510(4) . ?
C3 Rh1 2.133(3) . ?
C4 C5 1.443(4) . ?
C4 C14 1.507(4) . ?
C4 Rh1 2.114(3) . ?
C5 C15 1.468(4) . ?
C5 Rh1 2.158(3) . ?
C6 C11 1.397(4) . ?
C6 C7 1.408(4) . ?
C7 C8 1.384(4) . ?
C7 H1 0.9500 . ?
C8 C9 1.381(5) . ?
C8 H2 0.9500 . ?
C9 C10 1.388(5) . ?
C9 H3 0.9500 . ?
C10 C11 1.388(4) . ?
C10 H4 0.9500 . ?
C11 H5 0.9500 . ?
C12 C13 1.544(4) . ?
C12 H6 0.9900 . ?
C12 H7 0.9900 . ?
C13 C14 1.547(4) . ?
C13 H8 0.9900 . ?
C13 H9 0.9900 . ?
C14 H10 0.9900 . ?
C14 H11 0.9900 . ?
C15 C16 1.396(4) . ?
C15 C20 1.404(4) . ?
C16 C17 1.388(4) . ?
C16 H12 0.9500 . ?
C17 C18 1.390(5) . ?
C17 H13 0.9500 . ?
C18 C19 1.386(5) . ?
C18 H14 0.9500 . ?
C19 C20 1.379(4) . ?
C19 H15 0.9500 . ?
C20 H16 0.9500 . ?
Rh1 N2 2.120(2) . ?
Rh1 N1 2.182(2) . ?
Rh1 Cl1 2.4463(7) . ?
N1 C21 1.334(4) . ?
N1 C25 1.346(4) . ?
C21 C22 1.388(4) . ?
C21 H17 0.9500 . ?
C22 C23 1.379(5) . ?
C22 H18 0.9500 . ?
C23 C24 1.382(5) . ?
C23 H19 0.9500 . ?
C24 C25 1.387(4) . ?
C24 H20 0.9500 . ?
C25 H21 0.9500 . ?
N2 C26 1.337(4) . ?
N2 C30 1.350(4) . ?
C26 C27 1.382(4) . ?
C26 H22 0.9500 . ?
C27 C28 1.363(5) . ?
C27 H23 0.9500 . ?
C28 C29 1.382(5) . ?
C28 H24 0.9500 . ?
C29 C30 1.385(4) . ?
C29 H25 0.9500 . ?
C30 H26 0.9500 . ?
C31 Cl3 1.753(4) . ?
C31 Cl2 1.758(4) . ?
C31 H27 0.9900 . ?
C31 H28 0.9900 . ?

loop_
_geom_torsion_atom_site_label_1
_geom_torsion_atom_site_label_2
_geom_torsion_atom_site_label_3
_geom_torsion_atom_site_label_4
_geom_torsion
_geom_torsion_site_symmetry_1
_geom_torsion_site_symmetry_2
_geom_torsion_site_symmetry_3
_geom_torsion_site_symmetry_4
_geom_torsion_publ_flag
O1 C1 C2 C3 -169.7(3) . . . . ?
C5 C1 C2 C3 17.1(3) . . . . ?
Rh1 C1 C2 C3 64.73(17) . . . . ?
O1 C1 C2 C6 -1.5(5) . . . . ?
C5 C1 C2 C6 -174.7(3) . . . . ?
Rh1 C1 C2 C6 -127.1(3) . . . . ?
O1 C1 C2 Rh1 125.6(3) . . . . ?
C5 C1 C2 Rh1 -47.62(19) . . . . ?
C6 C2 C3 C4 180.0(3) . . . . ?
C1 C2 C3 C4 -12.0(3) . . . . ?
Rh1 C2 C3 C4 59.47(19) . . . . ?
C6 C2 C3 C12 -3.6(5) . . . . ?
C1 C2 C3 C12 164.4(3) . . . . ?
Rh1 C2 C3 C12 -124.1(4) . . . . ?
C6 C2 C3 Rh1 120.5(3) . . . . ?
C1 C2 C3 Rh1 -71.46(18) . . . . ?
C2 C3 C4 C5 2.0(3) . . . . ?
C12 C3 C4 C5 -175.6(2) . . . . ?
Rh1 C3 C4 C5 62.56(19) . . . . ?
C2 C3 C4 C14 177.6(2) . . . . ?
C12 C3 C4 C14 0.1(3) . . . . ?
Rh1 C3 C4 C14 -121.8(2) . . . . ?
C2 C3 C4 Rh1 -60.60(19) . . . . ?
C12 C3 C4 Rh1 121.8(2) . . . . ?
C3 C4 C5 C15 176.8(3) . . . . ?
C14 C4 C5 C15 3.1(6) . . . . ?
Rh1 C4 C5 C15 -121.2(3) . . . . ?
C3 C4 C5 C1 9.0(3) . . . . ?
C14 C4 C5 C1 -164.6(3) . . . . ?
Rh1 C4 C5 C1 71.09(19) . . . . ?
C3 C4 C5 Rh1 -62.07(19) . . . . ?
C14 C4 C5 Rh1 124.3(4) . . . . ?
O1 C1 C5 C4 170.7(3) . . . . ?
C2 C1 C5 C4 -16.0(3) . . . . ?
Rh1 C1 C5 C4 -63.65(18) . . . . ?
O1 C1 C5 C15 2.6(5) . . . . ?
C2 C1 C5 C15 175.8(2) . . . . ?
Rh1 C1 C5 C15 128.2(3) . . . . ?
O1 C1 C5 Rh1 -125.6(3) . . . . ?
C2 C1 C5 Rh1 47.62(18) . . . . ?
C3 C2 C6 C11 -25.6(4) . . . . ?
C1 C2 C6 C11 168.7(3) . . . . ?
Rh1 C2 C6 C11 64.9(4) . . . . ?
C3 C2 C6 C7 152.2(3) . . . . ?
C1 C2 C6 C7 -13.6(4) . . . . ?
Rh1 C2 C6 C7 -117.3(3) . . . . ?
C11 C6 C7 C8 3.7(4) . . . . ?
C2 C6 C7 C8 -174.1(3) . . . . ?
C6 C7 C8 C9 -0.6(5) . . . . ?
C7 C8 C9 C10 -2.6(5) . . . . ?
C8 C9 C10 C11 2.5(5) . . . . ?
C9 C10 C11 C6 0.7(5) . . . . ?
C7 C6 C11 C10 -3.8(4) . . . . ?
C2 C6 C11 C10 174.1(3) . . . . ?
C4 C3 C12 C13 -16.3(3) . . . . ?
C2 C3 C12 C13 167.2(3) . . . . ?
Rh1 C3 C12 C13 62.7(3) . . . . ?
C3 C12 C13 C14 26.1(3) . . . . ?
C3 C4 C14 C13 16.2(3) . . . . ?
C5 C4 C14 C13 -170.3(3) . . . . ?
Rh1 C4 C14 C13 -65.1(3) . . . . ?
C12 C13 C14 C4 -26.0(3) . . . . ?
C4 C5 C15 C16 -19.5(4) . . . . ?
C1 C5 C15 C16 146.2(3) . . . . ?
Rh1 C5 C15 C16 -109.6(3) . . . . ?
C4 C5 C15 C20 160.9(3) . . . . ?
C1 C5 C15 C20 -33.4(4) . . . . ?
Rh1 C5 C15 C20 70.8(3) . . . . ?
C20 C15 C16 C17 1.8(4) . . . . ?
C5 C15 C16 C17 -177.8(3) . . . . ?
C15 C16 C17 C18 -1.0(5) . . . . ?
C16 C17 C18 C19 -0.3(5) . . . . ?
C17 C18 C19 C20 0.6(5) . . . . ?
C18 C19 C20 C15 0.3(5) . . . . ?
C16 C15 C20 C19 -1.5(4) . . . . ?
C5 C15 C20 C19 178.1(3) . . . . ?
C3 C4 Rh1 N2 -152.29(16) . . . . ?
C5 C4 Rh1 N2 89.96(17) . . . . ?
C14 C4 Rh1 N2 -49.6(3) . . . . ?
C5 C4 Rh1 C3 -117.8(2) . . . . ?
C14 C4 Rh1 C3 102.7(3) . . . . ?
C3 C4 Rh1 C5 117.8(2) . . . . ?
C14 C4 Rh1 C5 -139.6(3) . . . . ?
C3 C4 Rh1 C2 36.40(16) . . . . ?
C5 C4 Rh1 C2 -81.35(17) . . . . ?
C14 C4 Rh1 C2 139.1(3) . . . . ?
C3 C4 Rh1 N1 106.1(3) . . . . ?
C5 C4 Rh1 N1 -11.7(3) . . . . ?
C14 C4 Rh1 N1 -151.3(2) . . . . ?
C3 C4 Rh1 C1 78.45(17) . . . . ?
C5 C4 Rh1 C1 -39.30(15) . . . . ?
C14 C4 Rh1 C1 -178.9(3) . . . . ?
C3 C4 Rh1 Cl1 -58.90(17) . . . . ?
C5 C4 Rh1 Cl1 -176.65(13) . . . . ?
C14 C4 Rh1 Cl1 43.8(3) . . . . ?
C2 C3 Rh1 C4 120.2(2) . . . . ?
C12 C3 Rh1 C4 -100.8(3) . . . . ?
C4 C3 Rh1 N2 37.9(2) . . . . ?
C2 C3 Rh1 N2 158.10(15) . . . . ?
C12 C3 Rh1 N2 -62.9(3) . . . . ?
C4 C3 Rh1 C5 -38.13(16) . . . . ?
C2 C3 Rh1 C5 82.10(17) . . . . ?
C12 C3 Rh1 C5 -138.9(3) . . . . ?
C4 C3 Rh1 C2 -120.2(2) . . . . ?
C12 C3 Rh1 C2 139.0(3) . . . . ?
C4 C3 Rh1 N1 -139.61(18) . . . . ?
C2 C3 Rh1 N1 -19.4(2) . . . . ?
C12 C3 Rh1 N1 119.6(2) . . . . ?
C4 C3 Rh1 C1 -80.01(18) . . . . ?
C2 C3 Rh1 C1 40.22(15) . . . . ?
C12 C3 Rh1 C1 179.2(3) . . . . ?
C4 C3 Rh1 Cl1 128.82(16) . . . . ?
C2 C3 Rh1 Cl1 -110.94(15) . . . . ?
C12 C3 Rh1 Cl1 28.0(2) . . . . ?
C15 C5 Rh1 C4 121.2(3) . . . . ?
C1 C5 Rh1 C4 -112.9(2) . . . . ?
C4 C5 Rh1 N2 -95.13(17) . . . . ?
C15 C5 Rh1 N2 26.1(3) . . . . ?
C1 C5 Rh1 N2 152.00(16) . . . . ?
C4 C5 Rh1 C3 37.80(16) . . . . ?
C15 C5 Rh1 C3 159.0(3) . . . . ?
C1 C5 Rh1 C3 -75.07(17) . . . . ?
C4 C5 Rh1 C2 80.56(18) . . . . ?
C15 C5 Rh1 C2 -158.2(3) . . . . ?
C1 C5 Rh1 C2 -32.31(16) . . . . ?
C4 C5 Rh1 N1 174.51(15) . . . . ?
C15 C5 Rh1 N1 -64.3(3) . . . . ?
C1 C5 Rh1 N1 61.64(18) . . . . ?
C4 C5 Rh1 C1 112.9(2) . . . . ?
C15 C5 Rh1 C1 -125.9(3) . . . . ?
C4 C5 Rh1 Cl1 6.9(3) . . . . ?
C15 C5 Rh1 Cl1 128.1(2) . . . . ?
C1 C5 Rh1 Cl1 -105.9(2) . . . . ?
C3 C2 Rh1 C4 -36.58(16) . . . . ?
C6 C2 Rh1 C4 -158.1(3) . . . . ?
C1 C2 Rh1 C4 75.32(17) . . . . ?
C3 C2 Rh1 N2 -65.8(4) . . . . ?
C6 C2 Rh1 N2 172.7(3) . . . . ?
C1 C2 Rh1 N2 46.1(4) . . . . ?
C6 C2 Rh1 C3 -121.5(3) . . . . ?
C1 C2 Rh1 C3 111.9(2) . . . . ?
C3 C2 Rh1 C5 -79.85(17) . . . . ?
C6 C2 Rh1 C5 158.6(3) . . . . ?
C1 C2 Rh1 C5 32.05(16) . . . . ?
C3 C2 Rh1 N1 167.59(15) . . . . ?
C6 C2 Rh1 N1 46.1(3) . . . . ?
C1 C2 Rh1 N1 -80.51(17) . . . . ?
C3 C2 Rh1 C1 -111.9(2) . . . . ?
C6 C2 Rh1 C1 126.6(3) . . . . ?
C3 C2 Rh1 Cl1 74.34(15) . . . . ?
C6 C2 Rh1 Cl1 -47.2(2) . . . . ?
C1 C2 Rh1 Cl1 -173.76(14) . . . . ?
O1 C1 Rh1 C4 157.3(3) . . . . ?
C5 C1 Rh1 C4 41.30(17) . . . . ?
C2 C1 Rh1 C4 -85.79(18) . . . . ?
O1 C1 Rh1 N2 79.5(3) . . . . ?
C5 C1 Rh1 N2 -36.5(2) . . . . ?
C2 C1 Rh1 N2 -163.61(16) . . . . ?
O1 C1 Rh1 C3 -158.2(3) . . . . ?
C5 C1 Rh1 C3 85.76(18) . . . . ?
C2 C1 Rh1 C3 -41.33(16) . . . . ?
O1 C1 Rh1 C5 116.0(4) . . . . ?
C2 C1 Rh1 C5 -127.1(2) . . . . ?
O1 C1 Rh1 C2 -116.9(4) . . . . ?
C5 C1 Rh1 C2 127.1(2) . . . . ?
O1 C1 Rh1 N1 -11.3(3) . . . . ?
C5 C1 Rh1 N1 -127.30(17) . . . . ?
C2 C1 Rh1 N1 105.61(16) . . . . ?
O1 C1 Rh1 Cl1 -107.1(3) . . . . ?
C5 C1 Rh1 Cl1 136.89(15) . . . . ?
C2 C1 Rh1 Cl1 9.8(2) . . . . ?
C4 Rh1 N1 C21 -24.0(4) . . . . ?
N2 Rh1 N1 C21 -127.9(2) . . . . ?
C3 Rh1 N1 C21 50.2(3) . . . . ?
C5 Rh1 N1 C21 -32.2(3) . . . . ?
C2 Rh1 N1 C21 37.8(2) . . . . ?
C1 Rh1 N1 C21 0.4(2) . . . . ?
Cl1 Rh1 N1 C21 142.4(2) . . . . ?
C4 Rh1 N1 C25 157.9(3) . . . . ?
N2 Rh1 N1 C25 54.0(2) . . . . ?
C3 Rh1 N1 C25 -127.9(2) . . . . ?
C5 Rh1 N1 C25 149.7(2) . . . . ?
C2 Rh1 N1 C25 -140.2(2) . . . . ?
C1 Rh1 N1 C25 -177.7(2) . . . . ?
Cl1 Rh1 N1 C25 -35.7(2) . . . . ?
C25 N1 C21 C22 0.2(5) . . . . ?
Rh1 N1 C21 C22 -177.9(2) . . . . ?
N1 C21 C22 C23 -0.7(5) . . . . ?
C21 C22 C23 C24 0.6(5) . . . . ?
C22 C23 C24 C25 -0.1(5) . . . . ?
C21 N1 C25 C24 0.3(5) . . . . ?
Rh1 N1 C25 C24 178.4(2) . . . . ?
C23 C24 C25 N1 -0.3(5) . . . . ?
C4 Rh1 N2 C26 -102.8(2) . . . . ?
C3 Rh1 N2 C26 -125.8(2) . . . . ?
C5 Rh1 N2 C26 -63.1(2) . . . . ?
C2 Rh1 N2 C26 -76.0(4) . . . . ?
N1 Rh1 N2 C26 52.6(2) . . . . ?
C1 Rh1 N2 C26 -41.6(3) . . . . ?
Cl1 Rh1 N2 C26 142.4(2) . . . . ?
C4 Rh1 N2 C30 69.0(2) . . . . ?
C3 Rh1 N2 C30 46.0(3) . . . . ?
C5 Rh1 N2 C30 108.8(2) . . . . ?
C2 Rh1 N2 C30 95.8(4) . . . . ?
N1 Rh1 N2 C30 -135.6(2) . . . . ?
C1 Rh1 N2 C30 130.2(2) . . . . ?
Cl1 Rh1 N2 C30 -45.7(2) . . . . ?
C30 N2 C26 C27 -0.8(4) . . . . ?
Rh1 N2 C26 C27 171.3(2) . . . . ?
N2 C26 C27 C28 -0.1(5) . . . . ?
C26 C27 C28 C29 0.5(5) . . . . ?
C27 C28 C29 C30 -0.1(5) . . . . ?
C26 N2 C30 C29 1.2(4) . . . . ?
Rh1 N2 C30 C29 -170.8(2) . . . . ?
C28 C29 C30 N2 -0.8(5) . . . . ?
